data_9012787
loop_
_publ_author_name
'Rosenzweig, A.'
'Ryan, R. R.'

_publ_section_title
;
 Kasolite, Pb(UO2)(SiO4)*H2O
;
_journal_name_full 'Crystal Structure Communications'
_journal_page_first 617
_journal_page_last 621
_journal_volume 6
_journal_year 1977
_chemical_formula_sum 'H2 O7 Pb Si U'
_chemical_name_mineral Kasolite
_space_group_IT_number 14
_symmetry_space_group_name_Hall '-P 2ybc'
_symmetry_space_group_name_H-M 'P 1 21/c 1'
_cell_angle_alpha 90
_cell_angle_beta 104.22
_cell_angle_gamma 90
_cell_formula_units_Z 4
_cell_length_a 6.704
_cell_length_b 6.932
_cell_length_c 13.252
_cell_volume 596.979
_database_code_amcsd 0012338
_exptl_crystal_density_diffrn 6.535
_cod_original_formula_sum 'Pb U Si O7 H2'
_cod_database_code 9012787

loop_
_space_group_symop_operation_xyz
x,y,z
x,1/2-y,1/2+z
-x,1/2+y,1/2-z
-x,-y,-z

loop_
_atom_site_aniso_label
_atom_site_aniso_U_11
_atom_site_aniso_U_22
_atom_site_aniso_U_33
_atom_site_aniso_U_12
_atom_site_aniso_U_13
_atom_site_aniso_U_23
Pb 0.01990 0.02400 0.01830 0.00400 0.00490 0.00760
U 0.01350 0.00690 0.00420 0.00020 0.00130 0.00050
Si 0.01200 0.00700 0.00300 0.00000 0.00100 -0.00100

loop_
_atom_site_label
_atom_site_fract_x
_atom_site_fract_y
_atom_site_fract_z
_atom_site_U_iso_or_equiv
_atom_site_type_symbol
_atom_site_attached_hydrogens
Pb 0.07540 0.07060 0.38210 ? Pb 0
U 0.47570 0.22990 0.17880 ? U 0
Si 0.40790 0.71200 0.07340 ? Si 0
O1 0.20500 0.27600 0.16600 0.01267 O 0
O2 0.25000 0.69700 0.30000 0.01267 O 0
O3 0.18000 0.63800 0.02600 0.01393 O 0
O4 0.45100 0.26700 0.00900 0.01393 O 0
O5 0.52600 0.55900 0.16700 0.00760 O 0
O6 0.41800 0.90300 0.14700 0.01267 O 0
Wat7 0.94000 0.93200 0.08900 0.04686 O 2

loop_
_cod_changelog_entry_id
_cod_changelog_entry_author
_cod_changelog_entry_date
_cod_changelog_entry_text
1
;cod-tools version 3.8.0
Id: cif_guess_AMCSD_atom_types 9574 2023-05-10 09:00:05Z saulius
;
2023-05-10T18:54:16+03:00
;Derived atom types and hydrogen counts
from atom names that follow the AMCSD naming convention
(Wat == water, O-H == hydroxyl).
;

loop_
_cod_related_entry_id
_cod_related_entry_database
_cod_related_entry_code
1 AMCSD 0012338
